data_4501860
loop_
_publ_author_name
'Du, Zi-Yi'
'Wen, He-Rui'
'Liu, Cai-Ming'
'Sun, Yu-Hui'
'Lu, Ying-Bing'
'Xie, Yong-Rong'

_publ_section_title
;
 Layered Iron(III) and Cobalt(II) Phosphonates Decorated by Hydrophilic
 Sulfone Groups: Syntheses, Structures and Magnetic Properties
;
_journal_issue 8
_journal_name_full 'Crystal Growth &amp; Design'
_journal_page_first 3721
_journal_paper_doi 10.1021/cg100559c
_journal_volume 10
_journal_year 2010
_chemical_formula_sum 'C8 H32 Co4 O26 P4 S4'
_chemical_formula_weight 1032.18
_chemical_name_systematic
; 
 ? 
;
_space_group_IT_number 14
_symmetry_cell_setting monoclinic
_symmetry_space_group_name_Hall '-P 2ybc'
_symmetry_space_group_name_H-M 'P 1 21/c 1'
_atom_sites_solution_hydrogens geom
_atom_sites_solution_primary direct
_atom_sites_solution_secondary difmap
_audit_creation_method SHELXL-97
_cell_angle_alpha 90.00
_cell_angle_beta 102.063(7)
_cell_angle_gamma 90.00
_cell_formula_units_Z 4
_cell_length_a 8.4557(7)
_cell_length_b 13.2169(12)
_cell_length_c 28.218(3)
_cell_measurement_reflns_used 1000
_cell_measurement_temperature 296(2)
_cell_measurement_theta_max 24.86
_cell_measurement_theta_min 2.95
_cell_volume 3084.0(5)
_computing_cell_refinement 'Bruker SMART'
_computing_data_collection 'Bruker SMART'
_computing_data_reduction 'Bruker SAINT'
_computing_molecular_graphics 'Bruker SHELXTL'
_computing_publication_material 'Bruker SHELXTL'
_computing_structure_refinement 'SHELXL-97 (Sheldrick, 1997)'
_computing_structure_solution 'SHELXS-97 (Sheldrick, 1990)'
_diffrn_ambient_temperature 296(2)
_diffrn_measured_fraction_theta_full 0.999
_diffrn_measured_fraction_theta_max 0.999
_diffrn_measurement_device_type 'CCD area detector'
_diffrn_measurement_method 'phi and omega scans'
_diffrn_radiation_monochromator graphite
_diffrn_radiation_source 'fine-focus sealed tube'
_diffrn_radiation_type MoK\a
_diffrn_radiation_wavelength 0.71073
_diffrn_reflns_av_R_equivalents 0.1019
_diffrn_reflns_av_sigmaI/netI 0.1172
_diffrn_reflns_limit_h_max 10
_diffrn_reflns_limit_h_min -10
_diffrn_reflns_limit_k_max 14
_diffrn_reflns_limit_k_min -15
_diffrn_reflns_limit_l_max 33
_diffrn_reflns_limit_l_min -33
_diffrn_reflns_number 17390
_diffrn_reflns_theta_full 25.00
_diffrn_reflns_theta_max 25.00
_diffrn_reflns_theta_min 2.13
_exptl_absorpt_coefficient_mu 2.693
_exptl_absorpt_correction_T_max 0.9538
_exptl_absorpt_correction_T_min 0.6924
_exptl_absorpt_correction_type multi-scan
_exptl_absorpt_process_details 'SADABS (Bruker, 2008)'
_exptl_crystal_colour purple
_exptl_crystal_density_diffrn 2.223
_exptl_crystal_density_method 'not measured'
_exptl_crystal_description plate
_exptl_crystal_F_000 2080
_exptl_crystal_size_max 0.12
_exptl_crystal_size_mid 0.12
_exptl_crystal_size_min 0.02
_refine_diff_density_max 1.548
_refine_diff_density_min -0.791
_refine_diff_density_rms 0.191
_refine_ls_extinction_coef 0.00088(18)
_refine_ls_extinction_expression Fc^*^=kFc[1+0.001xFc^2^\l^3^/sin(2\q)]^-1/4^
_refine_ls_extinction_method SHELXL
_refine_ls_goodness_of_fit_ref 1.054
_refine_ls_hydrogen_treatment constr
_refine_ls_matrix_type full
_refine_ls_number_parameters 411
_refine_ls_number_reflns 5419
_refine_ls_number_restraints 0
_refine_ls_restrained_S_all 1.054
_refine_ls_R_factor_all 0.1523
_refine_ls_R_factor_gt 0.0788
_refine_ls_shift/su_max 0.000
_refine_ls_shift/su_mean 0.000
_refine_ls_structure_factor_coef Fsqd
_refine_ls_weighting_details 'calc w=1/[\s^2^(Fo^2^)+(0.0667P)^2^+25.9582P] where P=(Fo^2^+2Fc^2^)/3'
_refine_ls_weighting_scheme calc
_refine_ls_wR_factor_gt 0.1741
_refine_ls_wR_factor_ref 0.1957
_reflns_number_gt 2939
_reflns_number_total 5419
_reflns_threshold_expression >2sigma(I)
_cod_data_source_file cg100559c_si_003.cif
_cod_data_source_block 1
_cod_depositor_comments
;
The following automatic conversions were performed:

'_symmetry_cell_setting' value 'Monoclinic' changed to 'monoclinic'
according to /home/saulius/struct/CIF-dictionaries/cif_core.dic
dictionary named 'cif_core.dic' version 2.4.2 from
2011-04-26.

'_exptl_absorpt_correction_type' value 'Multi-scan'
changed to 'multi-scan' according to
/home/saulius/struct/CIF-dictionaries/cif_core.dic dictionary named
'cif_core.dic' version 2.4.2 from 2011-04-26.

Automatic conversion script
Id: cif_fix_values 1715 2011-07-08 13:25:40Z adriana 
;
_cod_original_sg_symbol_H-M P21/c
_cod_database_code 4501860

loop_
_symmetry_equiv_pos_as_xyz
'x, y, z'
'-x, y+1/2, -z+1/2'
'-x, -y, -z'
'x, -y-1/2, z-1/2'

loop_
_atom_site_label
_atom_site_type_symbol
_atom_site_fract_x
_atom_site_fract_y
_atom_site_fract_z
_atom_site_U_iso_or_equiv
_atom_site_adp_type
_atom_site_occupancy
_atom_site_symmetry_multiplicity
_atom_site_calc_flag
_atom_site_refinement_flags
Co1 Co 0.29348(19) 0.31819(11) 0.24213(6) 0.0141(4) Uani 1 1 d .
Co2 Co 0.67947(18) 0.31812(11) 0.24259(6) 0.0142(4) Uani 1 1 d .
Co3 Co 0.79707(19) 0.05018(10) 0.24357(6) 0.0143(4) Uani 1 1 d .
Co4 Co 0.18260(19) 0.04889(11) 0.24188(6) 0.0142(4) Uani 1 1 d .
P1 P 0.4400(3) 0.1412(2) 0.18394(11) 0.0141(7) Uani 1 1 d .
P2 P 0.0421(3) 0.3700(2) 0.31174(10) 0.0123(7) Uani 1 1 d .
P3 P -0.0621(4) 0.2261(2) 0.18321(10) 0.0136(7) Uani 1 1 d .
P4 P 0.4569(3) 0.4986(2) 0.18640(10) 0.0133(7) Uani 1 1 d .
S1 S 0.4544(4) 0.0944(3) 0.07610(12) 0.0321(8) Uani 1 1 d .
S2 S 0.0756(5) 0.3615(3) 0.42197(12) 0.0339(9) Uani 1 1 d .
S3 S -0.0933(5) 0.2901(3) 0.07706(12) 0.0360(9) Uani 1 1 d .
S4 S 0.3749(5) 0.5188(3) 0.07688(12) 0.0365(9) Uani 1 1 d .
C1 C 0.4367(15) 0.1812(8) 0.1221(4) 0.021(3) Uani 1 1 d .
H1A H 0.3361 0.2175 0.1110 0.025 Uiso 1 1 calc R
H1B H 0.5231 0.2302 0.1237 0.025 Uiso 1 1 calc R
C2 C 0.2854(17) 0.0174(10) 0.0680(5) 0.040(4) Uani 1 1 d .
H2A H 0.2905 -0.0319 0.0433 0.059 Uiso 1 1 calc R
H2B H 0.1897 0.0578 0.0583 0.059 Uiso 1 1 calc R
H2C H 0.2821 -0.0166 0.0979 0.059 Uiso 1 1 calc R
C3 C 0.0735(15) 0.4326(8) 0.3695(4) 0.019(3) Uani 1 1 d .
H3A H 0.1758 0.4683 0.3740 0.023 Uiso 1 1 calc R
H3B H -0.0103 0.4835 0.3676 0.023 Uiso 1 1 calc R
C4 C 0.2521(19) 0.2876(10) 0.4284(5) 0.047(4) Uani 1 1 d .
H4A H 0.2620 0.2454 0.4565 0.070 Uiso 1 1 calc R
H4B H 0.3447 0.3311 0.4319 0.070 Uiso 1 1 calc R
H4C H 0.2456 0.2459 0.4001 0.070 Uiso 1 1 calc R
C5 C -0.0834(14) 0.1920(8) 0.1200(4) 0.020(3) Uani 1 1 d .
H5A H 0.0071 0.1488 0.1173 0.025 Uiso 1 1 calc R
H5B H -0.1807 0.1516 0.1108 0.025 Uiso 1 1 calc R
C6 C -0.162(2) 0.2287(13) 0.0218(5) 0.061(5) Uani 1 1 d .
H6A H -0.1717 0.2767 -0.0041 0.092 Uiso 1 1 calc R
H6B H -0.2659 0.1988 0.0215 0.092 Uiso 1 1 calc R
H6C H -0.0868 0.1767 0.0178 0.092 Uiso 1 1 calc R
C7 C 0.4260(15) 0.4371(9) 0.1280(4) 0.022(3) Uani 1 1 d .
H7A H 0.5240 0.4008 0.1259 0.026 Uiso 1 1 calc R
H7B H 0.3404 0.3875 0.1262 0.026 Uiso 1 1 calc R
C8 C 0.348(3) 0.4346(12) 0.0274(5) 0.072(6) Uani 1 1 d .
H8A H 0.3194 0.4720 -0.0023 0.108 Uiso 1 1 calc R
H8B H 0.2625 0.3878 0.0296 0.108 Uiso 1 1 calc R
H8C H 0.4462 0.3980 0.0281 0.108 Uiso 1 1 calc R
O1 O 0.2796(9) 0.0909(6) 0.1852(3) 0.0206(19) Uani 1 1 d .
O2 O 0.5801(9) 0.0696(6) 0.1993(3) 0.0213(19) Uani 1 1 d .
O3 O 0.4595(9) 0.2430(5) 0.2115(3) 0.0175(18) Uani 1 1 d .
O4 O 0.5962(13) 0.0337(9) 0.0920(4) 0.064(3) Uani 1 1 d .
O5 O 0.4490(15) 0.1549(8) 0.0326(4) 0.061(3) Uani 1 1 d .
O6 O -0.1244(9) 0.4018(5) 0.2836(3) 0.0162(17) Uani 1 1 d .
O7 O 0.1787(9) 0.4049(5) 0.2869(3) 0.0143(17) Uani 1 1 d .
O8 O 0.0498(9) 0.2572(5) 0.3205(3) 0.0154(18) Uani 1 1 d .
O9 O -0.0621(14) 0.2944(8) 0.4135(4) 0.059(3) Uani 1 1 d .
O10 O 0.0881(15) 0.4321(8) 0.4618(3) 0.065(4) Uani 1 1 d .
O11 O -0.2209(9) 0.2753(5) 0.1877(3) 0.0206(19) Uani 1 1 d .
O12 O -0.0385(9) 0.1238(5) 0.2102(3) 0.0148(17) Uani 1 1 d .
O13 O 0.0791(10) 0.2966(5) 0.1967(3) 0.0219(19) Uani 1 1 d .
O14 O 0.0694(13) 0.3285(8) 0.0798(4) 0.059(3) Uani 1 1 d .
O15 O -0.2110(15) 0.3626(8) 0.0839(4) 0.063(3) Uani 1 1 d .
O16 O 0.3187(9) 0.4618(5) 0.2099(3) 0.0157(17) Uani 1 1 d .
O17 O 0.4533(8) 0.6113(5) 0.1789(3) 0.0141(17) Uani 1 1 d .
O18 O 0.6210(9) 0.4636(5) 0.2153(3) 0.0155(17) Uiso 1 1 d .
O19 O 0.2220(15) 0.5681(8) 0.0785(4) 0.061(3) Uani 1 1 d .
O20 O 0.5092(14) 0.5843(9) 0.0743(4) 0.062(3) Uani 1 1 d .
O1W O 0.5219(9) 0.3628(5) 0.2932(3) 0.0187(18) Uani 1 1 d .
O2W O 0.7687(9) 0.1854(5) 0.2837(3) 0.0176(18) Uani 1 1 d .
O3W O 0.2689(9) 0.1813(5) 0.2821(3) 0.0165(18) Uani 1 1 d .
O4W O 1.0253(10) 0.0069(6) 0.2937(3) 0.0222(19) Uani 1 1 d .
O5W O 1.0743(15) 0.0620(7) 0.3839(3) 0.058(3) Uani 1 1 d .
O6W O 0.6008(13) 0.2869(7) 0.3827(3) 0.045(3) Uani 1 1 d .

loop_
_atom_site_aniso_label
_atom_site_aniso_U_11
_atom_site_aniso_U_22
_atom_site_aniso_U_33
_atom_site_aniso_U_23
_atom_site_aniso_U_13
_atom_site_aniso_U_12
Co1 0.0098(9) 0.0115(8) 0.0223(9) -0.0014(6) 0.0060(7) 0.0006(6)
Co2 0.0107(9) 0.0124(8) 0.0207(9) -0.0015(6) 0.0061(7) 0.0002(6)
Co3 0.0118(9) 0.0122(8) 0.0199(9) 0.0002(6) 0.0054(7) -0.0012(6)
Co4 0.0092(9) 0.0122(8) 0.0214(9) -0.0016(6) 0.0038(7) -0.0004(6)
P1 0.0093(16) 0.0099(15) 0.0237(17) -0.0025(12) 0.0052(14) -0.0019(12)
P2 0.0073(16) 0.0114(15) 0.0196(16) 0.0021(12) 0.0061(13) -0.0006(12)
P3 0.0117(17) 0.0122(15) 0.0179(16) 0.0015(12) 0.0051(13) -0.0012(12)
P4 0.0089(17) 0.0136(16) 0.0181(16) -0.0005(12) 0.0046(13) -0.0011(12)
S1 0.029(2) 0.039(2) 0.0295(19) -0.0063(16) 0.0067(16) 0.0005(16)
S2 0.042(2) 0.039(2) 0.0200(17) 0.0002(15) 0.0061(16) -0.0003(17)
S3 0.053(3) 0.032(2) 0.0233(18) 0.0089(15) 0.0081(18) -0.0016(17)
S4 0.053(3) 0.035(2) 0.0226(18) 0.0012(15) 0.0104(18) -0.0064(18)
C1 0.025(7) 0.018(6) 0.021(7) -0.003(5) 0.009(6) -0.002(5)
C2 0.038(10) 0.037(9) 0.040(8) -0.006(7) -0.001(7) 0.003(7)
C3 0.019(7) 0.018(7) 0.025(6) -0.006(5) 0.013(6) -0.002(5)
C4 0.054(11) 0.032(8) 0.046(9) -0.005(7) -0.009(8) 0.020(7)
C5 0.010(7) 0.017(6) 0.034(7) -0.007(5) 0.004(6) 0.002(5)
C6 0.103(16) 0.062(11) 0.021(8) -0.003(7) 0.019(9) -0.003(10)
C7 0.016(7) 0.026(7) 0.022(7) -0.009(5) -0.003(6) -0.001(5)
C8 0.134(19) 0.059(12) 0.023(8) -0.014(7) 0.016(10) -0.048(11)
O1 0.022(5) 0.024(4) 0.019(4) -0.007(4) 0.010(4) -0.007(4)
O2 0.011(5) 0.024(5) 0.028(5) 0.000(4) 0.001(4) 0.002(4)
O3 0.010(4) 0.015(4) 0.029(5) -0.008(3) 0.008(4) -0.005(3)
O4 0.029(6) 0.079(8) 0.074(8) -0.035(7) -0.009(6) 0.029(6)
O5 0.088(9) 0.069(8) 0.035(6) -0.004(5) 0.032(6) -0.030(7)
O6 0.002(4) 0.019(4) 0.028(4) 0.000(3) 0.004(3) 0.002(3)
O7 0.009(4) 0.015(4) 0.019(4) 0.003(3) 0.002(3) -0.003(3)
O8 0.009(4) 0.013(4) 0.025(4) -0.001(3) 0.005(4) -0.001(3)
O9 0.059(8) 0.074(8) 0.051(7) -0.006(6) 0.030(6) -0.036(6)
O10 0.100(11) 0.066(8) 0.031(6) -0.002(5) 0.017(7) 0.033(7)
O11 0.013(5) 0.015(4) 0.036(5) -0.002(4) 0.011(4) 0.003(3)
O12 0.007(4) 0.018(4) 0.021(4) 0.000(3) 0.006(3) -0.006(3)
O13 0.016(5) 0.017(4) 0.032(5) 0.007(3) 0.004(4) -0.008(3)
O14 0.048(7) 0.074(8) 0.056(7) 0.015(6) 0.014(6) -0.035(6)
O15 0.089(10) 0.047(7) 0.053(7) 0.006(5) 0.014(7) 0.041(7)
O16 0.015(5) 0.016(4) 0.020(4) 0.003(3) 0.014(4) 0.004(3)
O17 0.006(4) 0.006(4) 0.030(4) 0.001(3) 0.002(4) 0.003(3)
O19 0.068(9) 0.054(7) 0.056(7) 0.015(5) 0.001(6) 0.024(6)
O20 0.070(9) 0.075(8) 0.046(6) -0.006(6) 0.028(6) -0.040(7)
O1W 0.013(5) 0.014(4) 0.029(5) 0.009(3) 0.004(4) -0.001(3)
O2W 0.017(5) 0.011(4) 0.025(4) -0.001(3) 0.005(4) 0.002(3)
O3W 0.012(4) 0.016(4) 0.027(4) -0.001(3) 0.014(4) -0.001(3)
O4W 0.021(5) 0.024(5) 0.025(5) 0.004(4) 0.015(4) -0.005(4)
O5W 0.094(10) 0.048(7) 0.026(5) -0.010(5) 0.003(6) -0.005(6)
O6W 0.062(8) 0.031(6) 0.038(6) 0.004(4) -0.002(5) -0.001(5)

loop_
_atom_type_symbol
_atom_type_description
_atom_type_scat_dispersion_real
_atom_type_scat_dispersion_imag
_atom_type_scat_source
C C 0.0033 0.0016 'International Tables Vol C Tables 4.2.6.8 and 6.1.1.4'
H H 0.0000 0.0000 'International Tables Vol C Tables 4.2.6.8 and 6.1.1.4'
Co Co 0.3494 0.9721 'International Tables Vol C Tables 4.2.6.8 and 6.1.1.4'
O O 0.0106 0.0060 'International Tables Vol C Tables 4.2.6.8 and 6.1.1.4'
P P 0.1023 0.0942 'International Tables Vol C Tables 4.2.6.8 and 6.1.1.4'
S S 0.1246 0.1234 'International Tables Vol C Tables 4.2.6.8 and 6.1.1.4'

loop_
_geom_angle_atom_site_label_1
_geom_angle_atom_site_label_2
_geom_angle_atom_site_label_3
_geom_angle
_geom_angle_site_symmetry_1
_geom_angle_site_symmetry_3
O13 Co1 O3 105.5(3) . .
O13 Co1 O7 89.6(3) . .
O3 Co1 O7 164.9(3) . .
O13 Co1 O16 90.7(3) . .
O3 Co1 O16 96.5(3) . .
O7 Co1 O16 82.6(3) . .
O13 Co1 O3W 92.4(3) . .
O3 Co1 O3W 87.9(3) . .
O7 Co1 O3W 92.1(3) . .
O16 Co1 O3W 173.8(3) . .
O13 Co1 O1W 172.6(3) . .
O3 Co1 O1W 79.9(3) . .
O7 Co1 O1W 85.0(3) . .
O16 Co1 O1W 83.7(3) . .
O3W Co1 O1W 92.8(3) . .
O11 Co2 O18 94.6(3) 1_655 .
O11 Co2 O6 99.3(3) 1_655 1_655
O18 Co2 O6 79.6(3) . 1_655
O11 Co2 O3 91.3(3) 1_655 .
O18 Co2 O3 99.1(3) . .
O6 Co2 O3 169.4(3) 1_655 .
O11 Co2 O2W 91.7(3) 1_655 .
O18 Co2 O2W 167.9(3) . .
O6 Co2 O2W 89.2(3) 1_655 .
O3 Co2 O2W 91.1(3) . .
O11 Co2 O1W 168.6(3) 1_655 .
O18 Co2 O1W 82.3(3) . .
O6 Co2 O1W 90.9(3) 1_655 .
O3 Co2 O1W 78.5(3) . .
O2W Co2 O1W 93.5(3) . .
O2 Co3 O12 105.7(3) . 1_655
O2 Co3 O7 91.0(3) . 2_645
O12 Co3 O7 96.3(3) 1_655 2_645
O2 Co3 O16 88.6(3) . 2_645
O12 Co3 O16 165.6(3) 1_655 2_645
O7 Co3 O16 81.4(3) 2_645 2_645
O2 Co3 O2W 91.9(3) . .
O12 Co3 O2W 90.4(3) 1_655 .
O7 Co3 O2W 171.7(3) 2_645 .
O16 Co3 O2W 90.9(3) 2_645 .
O2 Co3 O4W 172.0(3) . .
O12 Co3 O4W 80.5(3) 1_655 .
O7 Co3 O4W 83.2(3) 2_645 .
O16 Co3 O4W 85.2(3) 2_645 .
O2W Co3 O4W 93.2(3) . .
O1 Co4 O6 95.1(3) . 2_545
O1 Co4 O3W 92.6(3) . .
O6 Co4 O3W 167.1(3) 2_545 .
O1 Co4 O12 90.4(3) . .
O6 Co4 O12 99.4(3) 2_545 .
O3W Co4 O12 90.8(3) . .
O1 Co4 O18 101.2(3) . 2_645
O6 Co4 O18 78.8(3) 2_545 2_645
O3W Co4 O18 89.6(3) . 2_645
O12 Co4 O18 168.3(3) . 2_645
O1 Co4 O4W 167.9(3) . 1_455
O6 Co4 O4W 82.3(3) 2_545 1_455
O3W Co4 O4W 92.2(3) . 1_455
O12 Co4 O4W 78.5(3) . 1_455
O18 Co4 O4W 89.8(3) 2_645 1_455
O2 P1 O1 111.7(5) . .
O2 P1 O3 114.0(4) . .
O1 P1 O3 111.8(4) . .
O2 P1 C1 108.2(5) . .
O1 P1 C1 108.4(5) . .
O3 P1 C1 102.1(5) . .
O8 P2 O6 111.2(4) . .
O8 P2 O7 111.1(4) . .
O6 P2 O7 112.2(4) . .
O8 P2 C3 108.3(5) . .
O6 P2 C3 106.9(5) . .
O7 P2 C3 107.0(5) . .
O13 P3 O11 112.6(5) . .
O13 P3 O12 113.9(4) . .
O11 P3 O12 111.0(4) . .
O13 P3 C5 108.3(5) . .
O11 P3 C5 106.3(5) . .
O12 P3 C5 104.1(5) . .
O17 P4 O18 111.4(4) . .
O17 P4 O16 112.3(4) . .
O18 P4 O16 111.2(4) . .
O17 P4 C7 108.8(5) . .
O18 P4 C7 107.0(5) . .
O16 P4 C7 105.8(5) . .
O4 S1 O5 116.6(7) . .
O4 S1 C2 109.0(7) . .
O5 S1 C2 109.4(7) . .
O4 S1 C1 109.2(6) . .
O5 S1 C1 105.7(6) . .
C2 S1 C1 106.6(6) . .
O9 S2 O10 116.7(7) . .
O9 S2 C3 109.0(6) . .
O10 S2 C3 107.2(6) . .
O9 S2 C4 108.2(7) . .
O10 S2 C4 110.8(7) . .
C3 S2 C4 104.1(7) . .
O15 S3 O14 116.0(7) . .
O15 S3 C6 108.8(8) . .
O14 S3 C6 110.2(8) . .
O15 S3 C5 109.6(6) . .
O14 S3 C5 108.2(6) . .
C6 S3 C5 103.4(7) . .
O20 S4 O19 116.6(7) . .
O20 S4 C8 108.3(8) . .
O19 S4 C8 109.7(9) . .
O20 S4 C7 110.1(7) . .
O19 S4 C7 108.1(6) . .
C8 S4 C7 103.2(7) . .
S1 C1 P1 122.1(6) . .
S2 C3 P2 119.5(6) . .
S3 C5 P3 118.3(6) . .
S4 C7 P4 115.5(6) . .
P1 O1 Co4 130.6(5) . .
P1 O2 Co3 145.1(5) . .
P1 O3 Co1 128.5(4) . .
P1 O3 Co2 127.3(4) . .
Co1 O3 Co2 102.5(3) . .
P2 O6 Co4 124.1(4) . 2
P2 O6 Co2 132.1(4) . 1_455
Co4 O6 Co2 101.3(3) 2 1_455
P2 O7 Co1 126.7(4) . .
P2 O7 Co3 126.7(4) . 2_655
Co1 O7 Co3 98.9(3) . 2_655
P3 O11 Co2 135.2(5) . 1_455
P3 O12 Co3 127.2(4) . 1_455
P3 O12 Co4 128.5(4) . .
Co3 O12 Co4 101.8(3) 1_455 .
P3 O13 Co1 144.5(5) . .
P4 O16 Co1 128.1(4) . .
P4 O16 Co3 125.3(4) . 2_655
Co1 O16 Co3 97.1(3) . 2_655
P4 O18 Co2 126.4(4) . .
P4 O18 Co4 130.4(4) . 2_655
Co2 O18 Co4 100.3(3) . 2_655
Co2 O1W Co1 93.9(3) . .
Co2 O2W Co3 117.3(3) . .
Co4 O3W Co1 117.9(4) . .
Co3 O4W Co4 94.3(3) . 1_655

loop_
_geom_bond_atom_site_label_1
_geom_bond_atom_site_label_2
_geom_bond_distance
_geom_bond_site_symmetry_2
Co1 O13 2.010(8) .
Co1 O3 2.053(7) .
Co1 O7 2.089(7) .
Co1 O16 2.135(7) .
Co1 O3W 2.166(7) .
Co1 O1W 2.234(8) .
Co2 O11 1.995(7) 1_655
Co2 O18 2.092(7) .
Co2 O6 2.124(8) 1_655
Co2 O3 2.129(7) .
Co2 O2W 2.150(7) .
Co2 O1W 2.227(8) .
Co3 O2 2.008(8) .
Co3 O12 2.076(7) 1_655
Co3 O7 2.131(7) 2_645
Co3 O16 2.141(7) 2_645
Co3 O2W 2.155(7) .
Co3 O4W 2.216(8) .
Co4 O1 2.021(7) .
Co4 O6 2.095(7) 2_545
Co4 O3W 2.130(7) .
Co4 O12 2.139(7) .
Co4 O18 2.157(8) 2_645
Co4 O4W 2.243(7) 1_455
P1 O2 1.508(8) .
P1 O1 1.518(8) .
P1 O3 1.545(8) .
P1 C1 1.818(11) .
P2 O8 1.509(8) .
P2 O6 1.524(8) .
P2 O7 1.541(7) .
P2 C3 1.799(11) .
P3 O13 1.499(8) .
P3 O11 1.520(8) .
P3 O12 1.545(8) .
P3 C5 1.812(12) .
P4 O17 1.505(7) .
P4 O18 1.526(8) .
P4 O16 1.538(7) .
P4 C7 1.806(11) .
S1 O4 1.435(10) .
S1 O5 1.457(10) .
S1 C2 1.731(14) .
S1 C1 1.762(11) .
S2 O9 1.444(10) .
S2 O10 1.447(10) .
S2 C3 1.749(11) .
S2 C4 1.761(14) .
S3 O15 1.424(10) .
S3 O14 1.454(10) .
S3 C6 1.745(14) .
S3 C5 1.764(12) .
S4 O20 1.442(10) .
S4 O19 1.457(12) .
S4 C8 1.762(14) .
S4 C7 1.782(12) .
O6 Co4 2.095(7) 2
O6 Co2 2.124(8) 1_455
O7 Co3 2.131(7) 2_655
O11 Co2 1.995(7) 1_455
O12 Co3 2.076(7) 1_455
O16 Co3 2.141(7) 2_655
O18 Co4 2.157(8) 2_655
O4W Co4 2.243(7) 1_655
